data_4506787
loop_
_publ_author_name
'Zhu, Xian-Dong'
'Lin, Zu-Jin'
'Liu, Tian-Fu'
'Xu, Bo'
'Cao, Rong'

_publ_section_title
;
 Two Novel 3d-4f Heterometallic Frameworks Assembled from a Flexible
 Bifunctional Macrocyclic Ligand
;
_journal_issue 10
_journal_name_full 'Crystal Growth &amp; Design'
_journal_page_first 4708
_journal_paper_doi 10.1021/cg300848f
_journal_volume 12
_journal_year 2012
_chemical_formula_sum 'C54 H100 Cu3 Gd2 N12 O32'
_chemical_formula_weight 1934.58
_chemical_name_systematic
; 
 ? 
;
_space_group_IT_number 2
_symmetry_cell_setting triclinic
_symmetry_space_group_name_Hall '-P 1'
_symmetry_space_group_name_H-M 'P -1'
_atom_sites_solution_hydrogens geom
_atom_sites_solution_primary direct
_atom_sites_solution_secondary difmap
_audit_creation_method SHELXL-97
_cell_angle_alpha 115.275(3)
_cell_angle_beta 95.662(3)
_cell_angle_gamma 103.865(3)
_cell_formula_units_Z 1
_cell_length_a 8.8492(9)
_cell_length_b 17.245(2)
_cell_length_c 17.791(2)
_cell_measurement_reflns_used 4679
_cell_measurement_temperature 293.15
_cell_measurement_theta_max 27.4797
_cell_measurement_theta_min 3.0124
_cell_volume 2320.2(5)
_computing_cell_refinement 'CrystalClear (Rigaku/MSC Inc., 2005)'
_computing_data_collection 'CrystalClear (Rigaku/MSC Inc., 2005)'
_computing_data_reduction 'CrystalClear (Rigaku/MSC Inc., 2005)'
_computing_molecular_graphics 'Bruker SHELXTL'
_computing_publication_material 'Bruker SHELXTL'
_computing_structure_refinement 'SHELXL-97 (Sheldrick, 1997)'
_computing_structure_solution 'SHELXS-97 (Sheldrick, 1990)'
_diffrn_ambient_temperature 293.15
_diffrn_measured_fraction_theta_full 0.987
_diffrn_measured_fraction_theta_max 0.987
_diffrn_measurement_device_type 'mercury CCD'
_diffrn_measurement_method dtprofit.ref
_diffrn_radiation_monochromator graphite
_diffrn_radiation_source 'fine-focus sealed tube'
_diffrn_radiation_type MoK\a
_diffrn_radiation_wavelength 0.71073
_diffrn_reflns_av_R_equivalents 0.0445
_diffrn_reflns_av_sigmaI/netI 0.0982
_diffrn_reflns_limit_h_max 11
_diffrn_reflns_limit_h_min -11
_diffrn_reflns_limit_k_max 22
_diffrn_reflns_limit_k_min -22
_diffrn_reflns_limit_l_max 22
_diffrn_reflns_limit_l_min -23
_diffrn_reflns_number 18198
_diffrn_reflns_theta_full 27.48
_diffrn_reflns_theta_max 27.48
_diffrn_reflns_theta_min 2.29
_exptl_absorpt_coefficient_mu 2.159
_exptl_absorpt_correction_T_max 1.0000
_exptl_absorpt_correction_T_min 0.8970
_exptl_absorpt_correction_type multi-scan
_exptl_crystal_colour Blue
_exptl_crystal_density_diffrn 1.385
_exptl_crystal_density_method 'not measured'
_exptl_crystal_description Prism
_exptl_crystal_F_000 979
_exptl_crystal_size_max 0.3500
_exptl_crystal_size_mid 0.0500
_exptl_crystal_size_min 0.0300
_refine_diff_density_max 1.993
_refine_diff_density_min -1.220
_refine_diff_density_rms 0.196
_refine_ls_extinction_method none
_refine_ls_goodness_of_fit_ref 1.055
_refine_ls_hydrogen_treatment constr
_refine_ls_matrix_type full
_refine_ls_number_parameters 478
_refine_ls_number_reflns 10529
_refine_ls_number_restraints 12
_refine_ls_restrained_S_all 1.055
_refine_ls_R_factor_all 0.1088
_refine_ls_R_factor_gt 0.0801
_refine_ls_shift/su_max 0.017
_refine_ls_shift/su_mean 0.001
_refine_ls_structure_factor_coef Fsqd
_refine_ls_weighting_details 'calc w=1/[\s^2^(Fo^2^)+(0.1026P)^2^+17.9329P] where P=(Fo^2^+2Fc^2^)/3'
_refine_ls_weighting_scheme calc
_refine_ls_wR_factor_gt 0.2069
_refine_ls_wR_factor_ref 0.2359
_reflns_number_gt 7664
_reflns_number_total 10529
_reflns_threshold_expression >2sigma(I)
_cod_data_source_file cg300848f_si_002.cif
_cod_data_source_block ZXD-Gd,Cu
_cod_depositor_comments
;
The following automatic conversions were performed:

'_symmetry_cell_setting' value 'Triclinic' changed to 'triclinic'
according to /home/saulius/struct/CIF-dictionaries/cif_core.dic
dictionary named 'cif_core.dic' version 2.4.2 from
2011-04-26.

'_exptl_absorpt_correction_type' value 'Multi-scan'
changed to 'multi-scan' according to
/home/saulius/struct/CIF-dictionaries/cif_core.dic dictionary named
'cif_core.dic' version 2.4.2 from 2011-04-26.

Automatic conversion script
Id: cif_fix_values 1891 2012-01-12 08:04:46Z andrius 
;
_cod_original_sg_symbol_H-M P-1
_cod_database_code 4506787

loop_
_symmetry_equiv_pos_as_xyz
'x, y, z'
'-x, -y, -z'

loop_
_atom_site_label
_atom_site_type_symbol
_atom_site_fract_x
_atom_site_fract_y
_atom_site_fract_z
_atom_site_U_iso_or_equiv
_atom_site_adp_type
_atom_site_occupancy
_atom_site_symmetry_multiplicity
_atom_site_calc_flag
_atom_site_refinement_flags
Gd1 Gd 0.81422(5) 0.78035(3) 0.62474(3) 0.03309(16) Uani 1 1 d .
Cu1 Cu 1.0000 0.5000 0.5000 0.0284(3) Uani 1 2 d S
Cu2 Cu 1.5000 1.0000 0.5000 0.0302(3) Uani 1 2 d S
Cu3 Cu 0.5000 1.0000 1.0000 0.0381(4) Uani 1 2 d S
O1 O 0.9146(7) 0.6300(4) 0.5403(4) 0.0327(13) Uani 1 1 d .
O2 O 0.8485(9) 0.7085(5) 0.4796(4) 0.0447(17) Uani 1 1 d .
O3 O 0.4007(7) 0.3510(4) 0.4216(4) 0.0386(15) Uani 1 1 d .
O4 O 0.4131(9) 0.3903(6) 0.3178(6) 0.062(2) Uani 1 1 d .
O5 O 1.1037(8) 0.8281(4) 0.6466(5) 0.0418(16) Uani 1 1 d .
O6 O 0.9854(8) 0.9038(5) 0.6015(5) 0.0447(17) Uani 1 1 d .
O7 O 1.3663(9) 1.1835(5) 0.4467(6) 0.058(2) Uani 1 1 d .
O8 O 1.4706(11) 1.1228(7) 0.5134(7) 0.078(3) Uani 1 1 d .
O9 O 0.8576(8) 0.9194(5) 0.7602(5) 0.0447(17) Uani 1 1 d .
O10 O 0.6221(9) 0.8171(5) 0.7163(5) 0.0516(19) Uani 1 1 d .
O11 O 0.7256(8) 1.1109(5) 1.0246(5) 0.0481(18) Uani 1 1 d .
O12 O 0.9802(9) 1.1645(6) 1.0952(6) 0.071(3) Uani 1 1 d .
N1 N 1.0348(9) 0.5286(5) 0.4018(5) 0.0334(16) Uani 1 1 d .
N2 N 0.7670(8) 0.4081(4) 0.4340(4) 0.0285(15) Uani 1 1 d .
N3 N 1.3463(12) 0.9474(7) 0.3883(7) 0.063(3) Uani 1 1 d .
N4 N 1.2719(10) 0.9697(5) 0.5505(6) 0.044(2) Uani 1 1 d .
N5 N 0.6590(9) 0.9721(6) 1.0687(5) 0.043(2) Uani 1 1 d .
N6 N 0.5369(10) 0.9093(6) 0.8777(5) 0.046(2) Uani 1 1 d .
C1 C 0.9025(10) 0.6462(6) 0.4783(6) 0.0327(19) Uani 1 1 d .
C2 C 0.9495(11) 0.5934(6) 0.3980(6) 0.037(2) Uani 1 1 d .
H2A H 1.0197 0.6363 0.3832 0.044 Uiso 1 1 calc R
H2B H 0.8520 0.5587 0.3512 0.044 Uiso 1 1 calc R
C3 C 0.9888(12) 0.4460(7) 0.3162(6) 0.041(2) Uani 1 1 d .
H3A H 1.0600 0.4098 0.3167 0.049 Uiso 1 1 calc R
H3B H 1.0089 0.4657 0.2723 0.049 Uiso 1 1 calc R
C4 C 0.8183(12) 0.3859(7) 0.2896(6) 0.043(2) Uani 1 1 d .
H4A H 0.8006 0.3372 0.2307 0.051 Uiso 1 1 calc R
H4B H 0.7474 0.4219 0.2878 0.051 Uiso 1 1 calc R
C5 C 0.7670(12) 0.3426(6) 0.3452(6) 0.040(2) Uani 1 1 d .
H5A H 0.6579 0.2992 0.3173 0.048 Uiso 1 1 calc R
H5B H 0.8395 0.3080 0.3488 0.048 Uiso 1 1 calc R
C6 C 0.6450(10) 0.4545(6) 0.4312(6) 0.035(2) Uani 1 1 d .
H6A H 0.6784 0.4920 0.4027 0.042 Uiso 1 1 calc R
H6B H 0.6451 0.4959 0.4905 0.042 Uiso 1 1 calc R
C7 C 0.4732(11) 0.3922(6) 0.3853(7) 0.039(2) Uani 1 1 d .
C8 C 1.2093(11) 0.5725(7) 0.4212(6) 0.038(2) Uani 1 1 d .
H8A H 1.2337 0.6030 0.3856 0.046 Uiso 1 1 calc R
H8B H 1.2650 0.5265 0.4078 0.046 Uiso 1 1 calc R
C9 C 1.2673(11) 0.6410(6) 0.5150(6) 0.036(2) Uani 1 1 d .
H9A H 1.3836 0.6720 0.5283 0.043 Uiso 1 1 calc R
H9B H 1.2114 0.6870 0.5288 0.043 Uiso 1 1 calc R
C10 C 1.1025(12) 0.8777(6) 0.6120(7) 0.042(2) Uani 1 1 d .
C11 C 1.2483(12) 0.8981(7) 0.5756(7) 0.044(2) Uani 1 1 d .
H11A H 1.3450 0.9133 0.6187 0.052 Uiso 1 1 calc R
H11B H 1.2427 0.8417 0.5249 0.052 Uiso 1 1 calc R
C12 C 1.1517(14) 0.9490(10) 0.4786(9) 0.066(4) Uani 1 1 d .
H12A H 1.1455 1.0058 0.4791 0.079 Uiso 1 1 calc R
H12B H 1.0464 0.9172 0.4829 0.079 Uiso 1 1 calc R
C13 C 1.1870(15) 0.8926(12) 0.3986(8) 0.082(5) Uani 1 1 d .
H13A H 1.0981 0.8747 0.3501 0.098 Uiso 1 1 calc R
H13B H 1.1992 0.8371 0.3988 0.098 Uiso 1 1 calc R
C14 C 1.3286(18) 1.0235(9) 0.3752(10) 0.073(4) Uani 1 1 d U
H14A H 1.2135 1.0122 0.3546 0.087 Uiso 1 1 calc R
H14B H 1.3826 1.0251 0.3294 0.087 Uiso 1 1 calc R
C15 C 1.3945(12) 1.1153(10) 0.4528(9) 0.062(4) Uani 1 1 d .
C16 C 1.609(2) 1.1199(10) 0.6824(10) 0.094(6) Uani 1 1 d .
H16A H 1.6131 1.1718 0.6712 0.113 Uiso 1 1 calc R
H16B H 1.6912 1.1423 0.7353 0.113 Uiso 1 1 calc R
C17 C 1.4414(18) 1.0866(11) 0.6988(10) 0.084(4) Uani 1 1 d U
H17A H 1.4306 1.1356 0.7513 0.100 Uiso 1 1 calc R
H17B H 1.4381 1.0348 0.7099 0.100 Uiso 1 1 calc R
C18 C 1.2863(14) 1.0560(7) 0.6224(9) 0.065(4) Uani 1 1 d .
H18A H 1.1881 1.0510 0.6446 0.077 Uiso 1 1 calc R
H18B H 1.2975 1.1026 0.6031 0.077 Uiso 1 1 calc R
C19 C 0.7244(11) 0.8894(7) 0.7730(6) 0.040(2) Uani 1 1 d .
C20 C 0.6895(12) 0.9455(7) 0.8580(7) 0.047(3) Uani 1 1 d .
H20A H 0.7781 0.9568 0.9038 0.056 Uiso 1 1 calc R
H20B H 0.6926 1.0047 0.8616 0.056 Uiso 1 1 calc R
C21 C 0.3974(12) 0.9032(7) 0.8162(6) 0.049(3) Uani 1 1 d .
H21A H 0.4180 0.8814 0.7581 0.059 Uiso 1 1 calc R
H21B H 0.2985 0.8599 0.8139 0.059 Uiso 1 1 calc R
C22 C 0.5248(13) 0.8210(7) 0.8765(7) 0.051(3) Uani 1 1 d .
H22A H 0.5329 0.7785 0.8193 0.062 Uiso 1 1 calc R
H22B H 0.4172 0.7967 0.8838 0.062 Uiso 1 1 calc R
C23 C 0.6460(14) 0.8218(7) 0.9420(8) 0.055(3) Uani 1 1 d .
H23A H 0.7539 0.8486 0.9364 0.066 Uiso 1 1 calc R
H23B H 0.6348 0.7585 0.9287 0.066 Uiso 1 1 calc R
C24 C 0.6366(14) 0.8727(8) 1.0344(7) 0.054(3) Uani 1 1 d .
H24A H 0.5309 0.8437 1.0405 0.065 Uiso 1 1 calc R
H24B H 0.7187 0.8655 1.0706 0.065 Uiso 1 1 calc R
C25 C 0.6225(14) 1.0066(8) 1.1545(7) 0.051(3) Uani 1 1 d .
H25A H 0.5231 0.9638 1.1526 0.061 Uiso 1 1 calc R
H25B H 0.7103 1.0098 1.1959 0.061 Uiso 1 1 calc R
C26 C 0.8271(11) 1.0234(7) 1.0776(7) 0.048(3) Uani 1 1 d .
H26A H 0.8741 0.9826 1.0355 0.058 Uiso 1 1 calc R
H26B H 0.8898 1.0425 1.1352 0.058 Uiso 1 1 calc R
C27 C 0.8432(13) 1.1052(8) 1.0648(7) 0.053(3) Uani 1 1 d .
OW1 O 0.8750(8) 0.7352(5) 0.7322(4) 0.0420(15) Uani 1 1 d .
OW2 O 1.000(2) 1.1072(9) 0.8153(12) 0.165(7) Uani 1 1 d .
OW3 O 0.7605(18) 1.1747(10) 0.8983(9) 0.126(5) Uani 1 1 d .
OW4 O 1.032(5) 1.3241(16) 1.0906(16) 0.148(13) Uani 0.50 1 d P
OW5 O 1.235(4) 1.240(2) 0.815(2) 0.156(12) Uani 0.50 1 d P

loop_
_atom_site_aniso_label
_atom_site_aniso_U_11
_atom_site_aniso_U_22
_atom_site_aniso_U_33
_atom_site_aniso_U_23
_atom_site_aniso_U_13
_atom_site_aniso_U_12
Gd1 0.0225(2) 0.0289(2) 0.0435(3) 0.01157(19) 0.01115(18) 0.00932(17)
Cu1 0.0194(7) 0.0265(7) 0.0340(8) 0.0099(6) 0.0062(6) 0.0060(6)
Cu2 0.0224(7) 0.0287(7) 0.0429(9) 0.0180(7) 0.0087(6) 0.0107(6)
Cu3 0.0216(8) 0.0381(9) 0.0374(9) 0.0026(7) 0.0055(6) 0.0097(7)
O1 0.023(3) 0.034(3) 0.036(3) 0.012(3) 0.006(3) 0.008(3)
O2 0.055(5) 0.039(4) 0.043(4) 0.015(3) 0.013(3) 0.025(3)
O3 0.026(3) 0.031(3) 0.051(4) 0.012(3) 0.016(3) 0.005(3)
O4 0.037(4) 0.068(5) 0.080(6) 0.045(5) -0.005(4) 0.003(4)
O5 0.028(3) 0.038(4) 0.062(5) 0.026(3) 0.011(3) 0.009(3)
O6 0.027(3) 0.044(4) 0.078(5) 0.035(4) 0.023(3) 0.021(3)
O7 0.038(4) 0.061(5) 0.098(7) 0.054(5) 0.013(4) 0.023(4)
O8 0.045(5) 0.110(8) 0.115(8) 0.076(7) 0.037(6) 0.031(5)
O9 0.033(4) 0.039(4) 0.050(4) 0.009(3) 0.017(3) 0.011(3)
O10 0.037(4) 0.045(4) 0.044(4) -0.002(3) 0.016(3) 0.007(3)
O11 0.028(4) 0.048(4) 0.048(4) 0.005(3) 0.009(3) 0.011(3)
O12 0.032(4) 0.087(7) 0.062(5) 0.026(5) -0.002(4) -0.010(4)
N1 0.026(4) 0.029(4) 0.042(4) 0.012(3) 0.008(3) 0.011(3)
N2 0.027(4) 0.023(3) 0.033(4) 0.010(3) 0.010(3) 0.007(3)
N3 0.049(6) 0.066(7) 0.078(7) 0.034(6) 0.021(5) 0.026(5)
N4 0.035(5) 0.036(4) 0.072(6) 0.028(4) 0.025(4) 0.019(4)
N5 0.026(4) 0.048(5) 0.036(4) 0.004(4) 0.004(3) 0.011(4)
N6 0.029(4) 0.044(5) 0.043(5) 0.003(4) 0.008(4) 0.009(4)
C1 0.023(4) 0.027(4) 0.040(5) 0.010(4) 0.001(4) 0.008(3)
C2 0.031(5) 0.038(5) 0.046(5) 0.022(4) 0.015(4) 0.014(4)
C3 0.039(5) 0.039(5) 0.041(5) 0.009(4) 0.016(4) 0.019(4)
C4 0.044(6) 0.047(6) 0.031(5) 0.013(4) 0.002(4) 0.017(5)
C5 0.039(5) 0.028(4) 0.039(5) 0.002(4) 0.006(4) 0.010(4)
C6 0.018(4) 0.028(4) 0.046(5) 0.009(4) 0.003(4) 0.004(3)
C7 0.024(5) 0.033(5) 0.052(6) 0.012(4) 0.006(4) 0.013(4)
C8 0.023(5) 0.043(5) 0.052(6) 0.024(5) 0.010(4) 0.010(4)
C9 0.021(4) 0.034(5) 0.048(5) 0.017(4) 0.008(4) 0.004(4)
C10 0.032(5) 0.030(5) 0.057(6) 0.016(4) 0.018(5) 0.003(4)
C11 0.029(5) 0.040(5) 0.070(7) 0.029(5) 0.019(5) 0.015(4)
C12 0.032(6) 0.103(10) 0.099(10) 0.068(9) 0.038(7) 0.032(7)
C13 0.042(7) 0.143(15) 0.055(8) 0.039(9) 0.003(6) 0.037(8)
C14 0.068(7) 0.068(7) 0.096(8) 0.041(6) 0.031(6) 0.035(6)
C15 0.013(5) 0.121(12) 0.078(9) 0.069(9) 0.015(5) 0.018(6)
C16 0.101(13) 0.061(9) 0.084(11) 0.003(8) -0.021(9) 0.038(9)
C17 0.064(7) 0.077(7) 0.094(8) 0.020(6) 0.037(6) 0.026(6)
C18 0.046(7) 0.039(6) 0.114(11) 0.031(7) 0.052(7) 0.018(5)
C19 0.024(5) 0.041(5) 0.035(5) 0.001(4) 0.008(4) 0.013(4)
C20 0.026(5) 0.050(6) 0.045(6) 0.006(5) 0.012(4) 0.009(4)
C21 0.032(5) 0.050(6) 0.037(5) -0.001(5) 0.001(4) 0.010(5)
C22 0.035(6) 0.042(6) 0.055(7) 0.003(5) 0.009(5) 0.011(5)
C23 0.049(7) 0.041(6) 0.069(8) 0.016(5) 0.029(6) 0.020(5)
C24 0.048(7) 0.052(6) 0.054(7) 0.014(5) 0.011(5) 0.024(5)
C25 0.041(6) 0.056(7) 0.042(6) 0.010(5) 0.011(5) 0.014(5)
C26 0.021(5) 0.052(6) 0.051(6) 0.007(5) 0.009(4) 0.011(4)
C27 0.029(5) 0.062(7) 0.039(6) 0.000(5) 0.010(4) 0.008(5)
OW1 0.034(4) 0.045(4) 0.042(4) 0.015(3) 0.009(3) 0.012(3)
OW2 0.140(14) 0.063(8) 0.223(18) 0.032(10) 0.005(13) -0.004(8)
OW3 0.139(13) 0.123(11) 0.105(10) 0.048(9) 0.031(9) 0.030(10)
OW4 0.27(4) 0.070(15) 0.084(17) 0.037(13) 0.01(2) 0.04(2)
OW5 0.16(3) 0.11(2) 0.21(3) 0.07(2) 0.07(3) 0.05(2)

loop_
_atom_type_symbol
_atom_type_description
_atom_type_scat_dispersion_real
_atom_type_scat_dispersion_imag
_atom_type_scat_source
C C 0.0033 0.0016 'International Tables Vol C Tables 4.2.6.8 and 6.1.1.4'
H H 0.0000 0.0000 'International Tables Vol C Tables 4.2.6.8 and 6.1.1.4'
N N 0.0061 0.0033 'International Tables Vol C Tables 4.2.6.8 and 6.1.1.4'
O O 0.0106 0.0060 'International Tables Vol C Tables 4.2.6.8 and 6.1.1.4'
Cu Cu 0.3201 1.2651 'International Tables Vol C Tables 4.2.6.8 and 6.1.1.4'
Gd Gd -0.1653 3.9035 'International Tables Vol C Tables 4.2.6.8 and 6.1.1.4'

loop_
_geom_angle_atom_site_label_1
_geom_angle_atom_site_label_2
_geom_angle_atom_site_label_3
_geom_angle
_geom_angle_site_symmetry_1
_geom_angle_site_symmetry_3
O7 Gd1 O3 82.4(3) 2_776 2_666
O7 Gd1 OW1 148.0(3) 2_776 .
O3 Gd1 OW1 79.0(2) 2_666 .
O7 Gd1 O2 78.1(3) 2_776 .
O3 Gd1 O2 84.3(2) 2_666 .
OW1 Gd1 O2 125.0(2) . .
O7 Gd1 O5 127.6(3) 2_776 .
O3 Gd1 O5 139.9(2) 2_666 .
OW1 Gd1 O5 82.1(2) . .
O2 Gd1 O5 78.2(2) . .
O7 Gd1 O10 74.8(3) 2_776 .
O3 Gd1 O10 72.0(2) 2_666 .
OW1 Gd1 O10 74.8(2) . .
O2 Gd1 O10 145.9(3) . .
O5 Gd1 O10 135.3(2) . .
O7 Gd1 O9 92.3(3) 2_776 .
O3 Gd1 O9 123.4(2) 2_666 .
OW1 Gd1 O9 77.0(2) . .
O2 Gd1 O9 149.6(2) . .
O5 Gd1 O9 85.4(2) . .
O10 Gd1 O9 52.5(2) . .
O7 Gd1 O6 75.9(2) 2_776 .
O3 Gd1 O6 151.7(3) 2_666 .
OW1 Gd1 O6 128.3(2) . .
O2 Gd1 O6 73.7(2) . .
O5 Gd1 O6 52.7(2) . .
O10 Gd1 O6 118.2(2) . .
O9 Gd1 O6 75.9(2) . .
O7 Gd1 O1 121.7(3) 2_776 .
O3 Gd1 O1 70.80(19) 2_666 .
OW1 Gd1 O1 75.8(2) . .
O2 Gd1 O1 49.2(2) . .
O5 Gd1 O1 70.4(2) . .
O10 Gd1 O1 136.0(2) . .
O9 Gd1 O1 145.6(2) . .
O6 Gd1 O1 105.66(19) . .
N1 Cu1 N1 180.000(3) . 2_766
N1 Cu1 N2 86.6(3) . 2_766
N1 Cu1 N2 93.4(3) 2_766 2_766
N1 Cu1 N2 93.4(3) . .
N1 Cu1 N2 86.6(3) 2_766 .
N2 Cu1 N2 180.000(1) 2_766 .
N1 Cu1 O1 100.9(2) . 2_766
N1 Cu1 O1 79.1(2) 2_766 2_766
N2 Cu1 O1 94.0(2) 2_766 2_766
N2 Cu1 O1 86.0(2) . 2_766
N1 Cu1 O1 79.1(2) . .
N1 Cu1 O1 100.9(2) 2_766 .
N2 Cu1 O1 86.0(2) 2_766 .
N2 Cu1 O1 94.0(2) . .
O1 Cu1 O1 180.000(2) 2_766 .
N3 Cu2 N3 180.000(3) 2_876 .
N3 Cu2 O8 83.7(4) 2_876 2_876
N3 Cu2 O8 96.3(4) . 2_876
N3 Cu2 O8 96.3(4) 2_876 .
N3 Cu2 O8 83.7(4) . .
O8 Cu2 O8 180.0(7) 2_876 .
N3 Cu2 N4 84.4(4) 2_876 2_876
N3 Cu2 N4 95.6(4) . 2_876
O8 Cu2 N4 90.8(3) 2_876 2_876
O8 Cu2 N4 89.2(3) . 2_876
N3 Cu2 N4 95.6(4) 2_876 .
N3 Cu2 N4 84.4(4) . .
O8 Cu2 N4 89.2(3) 2_876 .
O8 Cu2 N4 90.8(3) . .
N4 Cu2 N4 180.000(1) 2_876 .
N5 Cu3 N5 180.000(5) . 2_677
N5 Cu3 N6 93.2(3) . .
N5 Cu3 N6 86.8(3) 2_677 .
N5 Cu3 N6 86.8(3) . 2_677
N5 Cu3 N6 93.2(3) 2_677 2_677
N6 Cu3 N6 180.000(5) . 2_677
N5 Cu3 O11 80.1(3) . .
N5 Cu3 O11 99.9(3) 2_677 .
N6 Cu3 O11 92.4(3) . .
N6 Cu3 O11 87.6(3) 2_677 .
N5 Cu3 O11 99.9(3) . 2_677
N5 Cu3 O11 80.1(3) 2_677 2_677
N6 Cu3 O11 87.6(3) . 2_677
N6 Cu3 O11 92.4(3) 2_677 2_677
O11 Cu3 O11 180.000(1) . 2_677
C1 O1 Cu1 108.0(5) . .
C1 O1 Gd1 86.0(5) . .
Cu1 O1 Gd1 166.0(3) . .
C1 O2 Gd1 102.8(6) . .
C7 O3 Gd1 134.6(6) . 2_666
C10 O5 Gd1 92.7(6) . .
C10 O6 Gd1 88.7(5) . .
C15 O7 Gd1 142.2(8) . 2_776
C15 O8 Cu2 113.1(11) . .
C19 O9 Gd1 92.8(5) . .
C19 O10 Gd1 92.7(6) . .
C27 O11 Cu3 111.1(8) . .
C8 N1 C3 107.9(7) . .
C8 N1 C2 109.0(7) . .
C3 N1 C2 109.6(7) . .
C8 N1 Cu1 104.5(6) . .
C3 N1 Cu1 113.4(6) . .
C2 N1 Cu1 112.2(5) . .
C9 N2 C5 109.3(7) 2_766 .
C9 N2 C6 110.7(7) 2_766 .
C5 N2 C6 110.1(7) . .
C9 N2 Cu1 102.9(5) 2_766 .
C5 N2 Cu1 110.8(5) . .
C6 N2 Cu1 112.8(5) . .
C16 N3 C14 114.1(12) 2_876 .
C16 N3 C13 104.7(12) 2_876 .
C14 N3 C13 112.4(10) . .
C16 N3 Cu2 113.5(8) 2_876 .
C14 N3 Cu2 106.7(9) . .
C13 N3 Cu2 105.0(7) . .
C12 N4 C18 111.2(9) . .
C12 N4 C11 113.2(9) . .
C18 N4 C11 111.2(9) . .
C12 N4 Cu2 99.9(6) . .
C18 N4 Cu2 103.8(6) . .
C11 N4 Cu2 116.7(6) . .
C25 N5 C26 108.3(8) . .
C25 N5 C24 108.4(9) . .
C26 N5 C24 111.3(8) . .
C25 N5 Cu3 103.7(6) . .
C26 N5 Cu3 111.2(7) . .
C24 N5 Cu3 113.5(6) . .
C20 N6 C22 111.2(8) . .
C20 N6 C21 109.5(9) . .
C22 N6 C21 112.4(8) . .
C20 N6 Cu3 114.2(6) . .
C22 N6 Cu3 108.3(7) . .
C21 N6 Cu3 101.0(6) . .
O1 C1 O2 121.8(8) . .
O1 C1 C2 122.4(8) . .
O2 C1 C2 115.8(8) . .
C1 C2 N1 115.1(8) . .
C1 C2 H2A 108.5 . .
N1 C2 H2A 108.5 . .
C1 C2 H2B 108.5 . .
N1 C2 H2B 108.5 . .
H2A C2 H2B 107.5 . .
N1 C3 C4 115.9(8) . .
N1 C3 H3A 108.3 . .
C4 C3 H3A 108.3 . .
N1 C3 H3B 108.3 . .
C4 C3 H3B 108.3 . .
H3A C3 H3B 107.4 . .
C3 C4 C5 116.6(8) . .
C3 C4 H4A 108.2 . .
C5 C4 H4A 108.2 . .
C3 C4 H4B 108.2 . .
C5 C4 H4B 108.2 . .
H4A C4 H4B 107.3 . .
N2 C5 C4 114.4(7) . .
N2 C5 H5A 108.7 . .
C4 C5 H5A 108.7 . .
N2 C5 H5B 108.7 . .
C4 C5 H5B 108.7 . .
H5A C5 H5B 107.6 . .
N2 C6 C7 115.7(7) . .
N2 C6 H6A 108.4 . .
C7 C6 H6A 108.4 . .
N2 C6 H6B 108.4 . .
C7 C6 H6B 108.4 . .
H6A C6 H6B 107.4 . .
O4 C7 O3 125.1(9) . .
O4 C7 C6 117.7(9) . .
O3 C7 C6 117.1(9) . .
N1 C8 C9 109.5(7) . .
N1 C8 H8A 109.8 . .
C9 C8 H8A 109.8 . .
N1 C8 H8B 109.8 . .
C9 C8 H8B 109.8 . .
H8A C8 H8B 108.2 . .
N2 C9 C8 108.0(7) 2_766 .
N2 C9 H9A 110.1 2_766 .
C8 C9 H9A 110.1 . .
N2 C9 H9B 110.1 2_766 .
C8 C9 H9B 110.1 . .
H9A C9 H9B 108.4 . .
O5 C10 O6 122.8(9) . .
O5 C10 C11 115.7(9) . .
O6 C10 C11 121.3(9) . .
N4 C11 C10 118.7(8) . .
N4 C11 H11A 107.6 . .
C10 C11 H11A 107.6 . .
N4 C11 H11B 107.6 . .
C10 C11 H11B 107.6 . .
H11A C11 H11B 107.1 . .
N4 C12 C13 111.2(9) . .
N4 C12 H12A 109.4 . .
C13 C12 H12A 109.4 . .
N4 C12 H12B 109.4 . .
C13 C12 H12B 109.4 . .
H12A C12 H12B 108.0 . .
C12 C13 N3 108.9(12) . .
C12 C13 H13A 109.9 . .
N3 C13 H13A 109.9 . .
C12 C13 H13B 109.9 . .
N3 C13 H13B 109.9 . .
H13A C13 H13B 108.3 . .
N3 C14 C15 115.6(12) . .
N3 C14 H14A 108.4 . .
C15 C14 H14A 108.4 . .
N3 C14 H14B 108.4 . .
C15 C14 H14B 108.4 . .
H14A C14 H14B 107.4 . .
O8 C15 O7 122.9(15) . .
O8 C15 C14 119.4(14) . .
O7 C15 C14 117.7(11) . .
N3 C16 C17 115.9(12) 2_876 .
N3 C16 H16A 108.3 2_876 .
C17 C16 H16A 108.3 . .
N3 C16 H16B 108.3 2_876 .
C17 C16 H16B 108.3 . .
H16A C16 H16B 107.4 . .
C16 C17 C18 116.6(12) . .
C16 C17 H17A 108.1 . .
C18 C17 H17A 108.1 . .
C16 C17 H17B 108.1 . .
C18 C17 H17B 108.1 . .
H17A C17 H17B 107.3 . .
N4 C18 C17 110.9(9) . .
N4 C18 H18A 109.5 . .
C17 C18 H18A 109.5 . .
N4 C18 H18B 109.5 . .
C17 C18 H18B 109.5 . .
H18A C18 H18B 108.0 . .
O9 C19 O10 121.2(8) . .
O9 C19 C20 117.1(8) . .
O10 C19 C20 121.7(8) . .
N6 C20 C19 118.6(8) . .
N6 C20 H20A 107.7 . .
C19 C20 H20A 107.7 . .
N6 C20 H20B 107.7 . .
C19 C20 H20B 107.7 . .
H20A C20 H20B 107.1 . .
C25 C21 N6 109.1(8) 2_677 .
C25 C21 H21A 109.9 2_677 .
N6 C21 H21A 109.9 . .
C25 C21 H21B 109.9 2_677 .
N6 C21 H21B 109.9 . .
H21A C21 H21B 108.3 . .
N6 C22 C23 116.7(9) . .
N6 C22 H22A 108.1 . .
C23 C22 H22A 108.1 . .
N6 C22 H22B 108.1 . .
C23 C22 H22B 108.1 . .
H22A C22 H22B 107.3 . .
C22 C23 C24 116.1(9) . .
C22 C23 H23A 108.3 . .
C24 C23 H23A 108.3 . .
C22 C23 H23B 108.3 . .
C24 C23 H23B 108.3 . .
H23A C23 H23B 107.4 . .
N5 C24 C23 116.6(10) . .
N5 C24 H24A 108.1 . .
C23 C24 H24A 108.1 . .
N5 C24 H24B 108.1 . .
C23 C24 H24B 108.1 . .
H24A C24 H24B 107.3 . .
C21 C25 N5 111.9(10) 2_677 .
C21 C25 H25A 109.2 2_677 .
N5 C25 H25A 109.2 . .
C21 C25 H25B 109.2 2_677 .
N5 C25 H25B 109.2 . .
H25A C25 H25B 107.9 . .
N5 C26 C27 114.0(8) . .
N5 C26 H26A 108.7 . .
C27 C26 H26A 108.7 . .
N5 C26 H26B 108.7 . .
C27 C26 H26B 108.7 . .
H26A C26 H26B 107.6 . .
O11 C27 O12 124.1(13) . .
O11 C27 C26 119.7(10) . .
O12 C27 C26 116.2(11) . .

loop_
_geom_bond_atom_site_label_1
_geom_bond_atom_site_label_2
_geom_bond_distance
_geom_bond_site_symmetry_2
Gd1 O7 2.303(7) 2_776
Gd1 O3 2.336(6) 2_666
Gd1 OW1 2.413(7) .
Gd1 O2 2.428(7) .
Gd1 O5 2.431(7) .
Gd1 O10 2.475(7) .
Gd1 O9 2.479(7) .
Gd1 O6 2.516(7) .
Gd1 O1 2.794(6) .
Cu1 N1 2.040(8) .
Cu1 N1 2.040(8) 2_766
Cu1 N2 2.124(7) 2_766
Cu1 N2 2.124(7) .
Cu1 O1 2.379(6) 2_766
Cu1 O1 2.379(6) .
Cu2 N3 1.990(11) 2_876
Cu2 N3 1.990(11) .
Cu2 O8 2.111(10) 2_876
Cu2 O8 2.111(10) .
Cu2 N4 2.325(8) 2_876
Cu2 N4 2.325(8) .
Cu3 N5 2.047(9) .
Cu3 N5 2.047(9) 2_677
Cu3 N6 2.183(8) .
Cu3 N6 2.183(8) 2_677
Cu3 O11 2.263(7) .
Cu3 O11 2.263(7) 2_677
O1 C1 1.249(11) .
O2 C1 1.269(10) .
O3 C7 1.261(12) .
O3 Gd1 2.336(6) 2_666
O4 C7 1.248(12) .
O5 C10 1.249(12) .
O6 C10 1.253(12) .
O7 C15 1.305(15) .
O7 Gd1 2.303(7) 2_776
O8 C15 1.153(14) .
O9 C19 1.254(11) .
O10 C19 1.264(11) .
O11 C27 1.251(13) .
O12 C27 1.270(13) .
N1 C8 1.479(11) .
N1 C3 1.504(12) .
N1 C2 1.510(11) .
N2 C9 1.491(11) 2_766
N2 C5 1.499(11) .
N2 C6 1.499(11) .
N3 C16 1.466(17) 2_876
N3 C14 1.468(16) .
N3 C13 1.574(18) .
N4 C12 1.434(16) .
N4 C18 1.456(14) .
N4 C11 1.461(12) .
N5 C25 1.485(13) .
N5 C26 1.491(13) .
N5 C24 1.506(13) .
N6 C20 1.486(13) .
N6 C22 1.491(14) .
N6 C21 1.518(13) .
C1 C2 1.494(12) .
C2 H2A 0.9900 .
C2 H2B 0.9900 .
C3 C4 1.505(14) .
C3 H3A 0.9900 .
C3 H3B 0.9900 .
C4 C5 1.517(14) .
C4 H4A 0.9900 .
C4 H4B 0.9900 .
C5 H5A 0.9900 .
C5 H5B 0.9900 .
C6 C7 1.535(12) .
C6 H6A 0.9900 .
C6 H6B 0.9900 .
C8 C9 1.516(13) .
C8 H8A 0.9900 .
C8 H8B 0.9900 .
C9 N2 1.491(11) 2_766
C9 H9A 0.9900 .
C9 H9B 0.9900 .
C10 C11 1.533(13) .
C11 H11A 0.9900 .
C11 H11B 0.9900 .
C12 C13 1.456(18) .
C12 H12A 0.9900 .
C12 H12B 0.9900 .
C13 H13A 0.9900 .
C13 H13B 0.9900 .
C14 C15 1.51(2) .
C14 H14A 0.9900 .
C14 H14B 0.9900 .
C16 N3 1.466(17) 2_876
C16 C17 1.56(2) .
C16 H16A 0.9900 .
C16 H16B 0.9900 .
C17 C18 1.64(2) .
C17 H17A 0.9900 .
C17 H17B 0.9900 .
C18 H18A 0.9900 .
C18 H18B 0.9900 .
C19 C20 1.519(13) .
C20 H20A 0.9900 .
C20 H20B 0.9900 .
C21 C25 1.477(15) 2_677
C21 H21A 0.9900 .
C21 H21B 0.9900 .
C22 C23 1.497(16) .
C22 H22A 0.9900 .
C22 H22B 0.9900 .
C23 C24 1.520(15) .
C23 H23A 0.9900 .
C23 H23B 0.9900 .
C24 H24A 0.9900 .
C24 H24B 0.9900 .
C25 C21 1.477(15) 2_677
C25 H25A 0.9900 .
C25 H25B 0.9900 .
C26 C27 1.500(17) .
C26 H26A 0.9900 .
C26 H26B 0.9900 .

loop_
_geom_torsion_atom_site_label_1
_geom_torsion_atom_site_label_2
_geom_torsion_atom_site_label_3
_geom_torsion_atom_site_label_4
_geom_torsion
_geom_torsion_site_symmetry_1
_geom_torsion_site_symmetry_4
N1 Cu1 O1 C1 11.5(6) . .
N1 Cu1 O1 C1 -168.5(6) 2_766 .
N2 Cu1 O1 C1 98.8(6) 2_766 .
N2 Cu1 O1 C1 -81.2(6) . .
O1 Cu1 O1 C1 -99(100) 2_766 .
N1 Cu1 O1 Gd1 -169.9(11) . .
N1 Cu1 O1 Gd1 10.1(11) 2_766 .
N2 Cu1 O1 Gd1 -82.7(11) 2_766 .
N2 Cu1 O1 Gd1 97.3(11) . .
O1 Cu1 O1 Gd1 79(100) 2_766 .
O7 Gd1 O1 C1 34.2(6) 2_776 .
O3 Gd1 O1 C1 101.9(5) 2_666 .
OW1 Gd1 O1 C1 -175.1(5) . .
O2 Gd1 O1 C1 2.6(5) . .
O5 Gd1 O1 C1 -88.5(5) . .
O10 Gd1 O1 C1 135.6(5) . .
O9 Gd1 O1 C1 -136.5(5) . .
O6 Gd1 O1 C1 -48.7(5) . .
O7 Gd1 O1 Cu1 -144.4(10) 2_776 .
O3 Gd1 O1 Cu1 -76.7(11) 2_666 .
OW1 Gd1 O1 Cu1 6.3(11) . .
O2 Gd1 O1 Cu1 -176.0(12) . .
O5 Gd1 O1 Cu1 92.9(11) . .
O10 Gd1 O1 Cu1 -43.0(12) . .
O9 Gd1 O1 Cu1 44.9(12) . .
O6 Gd1 O1 Cu1 132.7(11) . .
O7 Gd1 O2 C1 -155.5(6) 2_776 .
O3 Gd1 O2 C1 -72.1(6) 2_666 .
OW1 Gd1 O2 C1 0.1(7) . .
O5 Gd1 O2 C1 71.6(6) . .
O10 Gd1 O2 C1 -117.5(6) . .
O9 Gd1 O2 C1 130.5(6) . .
O6 Gd1 O2 C1 125.9(6) . .
O1 Gd1 O2 C1 -2.6(5) . .
O7 Gd1 O5 C10 4.2(7) 2_776 .
O3 Gd1 O5 C10 135.0(6) 2_666 .
OW1 Gd1 O5 C10 -162.7(6) . .
O2 Gd1 O5 C10 69.0(6) . .
O10 Gd1 O5 C10 -103.8(6) . .
O9 Gd1 O5 C10 -85.3(6) . .
O6 Gd1 O5 C10 -9.5(6) . .
O1 Gd1 O5 C10 119.6(6) . .
O7 Gd1 O6 C10 -159.4(7) 2_776 .
O3 Gd1 O6 C10 -118.4(7) 2_666 .
OW1 Gd1 O6 C10 44.1(7) . .
O2 Gd1 O6 C10 -77.9(6) . .
O5 Gd1 O6 C10 9.4(6) . .
O10 Gd1 O6 C10 136.7(6) . .
O9 Gd1 O6 C10 104.5(6) . .
O1 Gd1 O6 C10 -40.0(6) . .
N3 Cu2 O8 C15 173.8(8) 2_876 .
N3 Cu2 O8 C15 -6.2(8) . .
O8 Cu2 O8 C15 -68(100) 2_876 .
N4 Cu2 O8 C15 89.5(8) 2_876 .
N4 Cu2 O8 C15 -90.5(8) . .
O7 Gd1 O9 C19 73.9(6) 2_776 .
O3 Gd1 O9 C19 -8.5(7) 2_666 .
OW1 Gd1 O9 C19 -75.7(6) . .
O2 Gd1 O9 C19 144.2(6) . .
O5 Gd1 O9 C19 -158.6(6) . .
O10 Gd1 O9 C19 5.0(6) . .
O6 Gd1 O9 C19 148.7(6) . .
O1 Gd1 O9 C19 -114.0(6) . .
O7 Gd1 O10 C19 -110.1(7) 2_776 .
O3 Gd1 O10 C19 163.1(7) 2_666 .
OW1 Gd1 O10 C19 80.1(7) . .
O2 Gd1 O10 C19 -148.7(6) . .
O5 Gd1 O10 C19 18.5(8) . .
O9 Gd1 O10 C19 -5.0(6) . .
O6 Gd1 O10 C19 -45.6(7) . .
O1 Gd1 O10 C19 129.7(6) . .
N5 Cu3 O11 C27 2.0(7) . .
N5 Cu3 O11 C27 -178.0(7) 2_677 .
N6 Cu3 O11 C27 -90.9(7) . .
N6 Cu3 O11 C27 89.1(7) 2_677 .
O11 Cu3 O11 C27 152(100) 2_677 .
N1 Cu1 N1 C8 -153(100) 2_766 .
N2 Cu1 N1 C8 15.9(5) 2_766 .
N2 Cu1 N1 C8 -164.1(5) . .
O1 Cu1 N1 C8 -77.5(5) 2_766 .
O1 Cu1 N1 C8 102.5(5) . .
N1 Cu1 N1 C3 -36(100) 2_766 .
N2 Cu1 N1 C3 133.2(6) 2_766 .
N2 Cu1 N1 C3 -46.8(6) . .
O1 Cu1 N1 C3 39.8(6) 2_766 .
O1 Cu1 N1 C3 -140.2(6) . .
N1 Cu1 N1 C2 89(100) 2_766 .
N2 Cu1 N1 C2 -102.0(6) 2_766 .
N2 Cu1 N1 C2 78.0(6) . .
O1 Cu1 N1 C2 164.6(6) 2_766 .
O1 Cu1 N1 C2 -15.4(6) . .
N1 Cu1 N2 C9 165.4(5) . 2_766
N1 Cu1 N2 C9 -14.6(5) 2_766 2_766
N2 Cu1 N2 C9 -93(100) 2_766 2_766
O1 Cu1 N2 C9 64.7(5) 2_766 2_766
O1 Cu1 N2 C9 -115.3(5) . 2_766
N1 Cu1 N2 C5 48.6(6) . .
N1 Cu1 N2 C5 -131.4(6) 2_766 .
N2 Cu1 N2 C5 150(100) 2_766 .
O1 Cu1 N2 C5 -52.1(6) 2_766 .
O1 Cu1 N2 C5 127.9(6) . .
N1 Cu1 N2 C6 -75.3(6) . .
N1 Cu1 N2 C6 104.7(6) 2_766 .
N2 Cu1 N2 C6 26(100) 2_766 .
O1 Cu1 N2 C6 -176.0(6) 2_766 .
O1 Cu1 N2 C6 4.0(6) . .
N3 Cu2 N3 C16 112(100) 2_876 2_876
O8 Cu2 N3 C16 -43.3(11) 2_876 2_876
O8 Cu2 N3 C16 136.7(11) . 2_876
N4 Cu2 N3 C16 48.1(11) 2_876 2_876
N4 Cu2 N3 C16 -131.9(11) . 2_876
N3 Cu2 N3 C14 -14(100) 2_876 .
O8 Cu2 N3 C14 -169.9(8) 2_876 .
O8 Cu2 N3 C14 10.1(8) . .
N4 Cu2 N3 C14 -78.5(8) 2_876 .
N4 Cu2 N3 C14 101.5(8) . .
N3 Cu2 N3 C13 -134(100) 2_876 .
O8 Cu2 N3 C13 70.5(8) 2_876 .
O8 Cu2 N3 C13 -109.5(8) . .
N4 Cu2 N3 C13 161.9(8) 2_876 .
N4 Cu2 N3 C13 -18.1(8) . .
N3 Cu2 N4 C12 168.4(7) 2_876 .
N3 Cu2 N4 C12 -11.6(7) . .
O8 Cu2 N4 C12 -108.1(8) 2_876 .
O8 Cu2 N4 C12 71.9(8) . .
N4 Cu2 N4 C12 -67(100) 2_876 .
N3 Cu2 N4 C18 53.4(8) 2_876 .
N3 Cu2 N4 C18 -126.6(8) . .
O8 Cu2 N4 C18 137.0(8) 2_876 .
O8 Cu2 N4 C18 -43.0(8) . .
N4 Cu2 N4 C18 179(100) 2_876 .
N3 Cu2 N4 C11 -69.3(8) 2_876 .
N3 Cu2 N4 C11 110.8(8) . .
O8 Cu2 N4 C11 14.3(8) 2_876 .
O8 Cu2 N4 C11 -165.7(8) . .
N4 Cu2 N4 C11 56(100) 2_876 .
N5 Cu3 N5 C25 -129(100) 2_677 .
N6 Cu3 N5 C25 -164.4(7) . .
N6 Cu3 N5 C25 15.6(7) 2_677 .
O11 Cu3 N5 C25 103.7(7) . .
O11 Cu3 N5 C25 -76.3(7) 2_677 .
N5 Cu3 N5 C26 114(100) 2_677 .
N6 Cu3 N5 C26 79.5(6) . .
N6 Cu3 N5 C26 -100.5(6) 2_677 .
O11 Cu3 N5 C26 -12.4(6) . .
O11 Cu3 N5 C26 167.6(6) 2_677 .
N5 Cu3 N5 C24 -12(100) 2_677 .
N6 Cu3 N5 C24 -47.0(7) . .
N6 Cu3 N5 C24 133.0(7) 2_677 .
O11 Cu3 N5 C24 -138.9(7) . .
O11 Cu3 N5 C24 41.1(7) 2_677 .
N5 Cu3 N6 C20 -75.9(8) . .
N5 Cu3 N6 C20 104.1(8) 2_677 .
N6 Cu3 N6 C20 114(100) 2_677 .
O11 Cu3 N6 C20 4.3(8) . .
O11 Cu3 N6 C20 -175.7(8) 2_677 .
N5 Cu3 N6 C22 48.6(7) . .
N5 Cu3 N6 C22 -131.4(7) 2_677 .
N6 Cu3 N6 C22 -121(100) 2_677 .
O11 Cu3 N6 C22 128.7(6) . .
O11 Cu3 N6 C22 -51.3(6) 2_677 .
N5 Cu3 N6 C21 166.8(7) . .
N5 Cu3 N6 C21 -13.2(7) 2_677 .
N6 Cu3 N6 C21 -3(100) 2_677 .
O11 Cu3 N6 C21 -113.1(7) . .
O11 Cu3 N6 C21 66.9(7) 2_677 .
Cu1 O1 C1 O2 175.2(7) . .
Gd1 O1 C1 O2 -4.5(8) . .
Cu1 O1 C1 C2 -4.5(10) . .
Gd1 O1 C1 C2 175.9(8) . .
Gd1 O2 C1 O1 5.2(10) . .
Gd1 O2 C1 C2 -175.1(6) . .
O1 C1 C2 N1 -8.6(13) . .
O2 C1 C2 N1 171.7(8) . .
C8 N1 C2 C1 -96.5(9) . .
C3 N1 C2 C1 145.6(8) . .
Cu1 N1 C2 C1 18.7(10) . .
C8 N1 C3 C4 173.2(8) . .
C2 N1 C3 C4 -68.3(10) . .
Cu1 N1 C3 C4 57.9(10) . .
N1 C3 C4 C5 -62.6(12) . .
C9 N2 C5 C4 -173.7(8) 2_766 .
C6 N2 C5 C4 64.6(10) . .
Cu1 N2 C5 C4 -60.9(9) . .
C3 C4 C5 N2 65.4(11) . .
C9 N2 C6 C7 -64.6(10) 2_766 .
C5 N2 C6 C7 56.4(10) . .
Cu1 N2 C6 C7 -179.3(7) . .
Gd1 O3 C7 O4 27.4(14) 2_666 .
Gd1 O3 C7 C6 -157.0(6) 2_666 .
N2 C6 C7 O4 -113.8(10) . .
N2 C6 C7 O3 70.2(11) . .
C3 N1 C8 C9 -165.6(8) . .
C2 N1 C8 C9 75.5(9) . .
Cu1 N1 C8 C9 -44.6(8) . .
N1 C8 C9 N2 61.2(9) . 2_766
Gd1 O5 C10 O6 18.2(11) . .
Gd1 O5 C10 C11 -156.5(8) . .
Gd1 O6 C10 O5 -17.6(10) . .
Gd1 O6 C10 C11 156.9(9) . .
C12 N4 C11 C10 -66.8(13) . .
C18 N4 C11 C10 59.2(13) . .
Cu2 N4 C11 C10 178.0(7) . .
O5 C10 C11 N4 -167.4(9) . .
O6 C10 C11 N4 17.7(15) . .
C18 N4 C12 C13 151.5(11) . .
C11 N4 C12 C13 -82.5(13) . .
Cu2 N4 C12 C13 42.4(12) . .
N4 C12 C13 N3 -64.4(14) . .
C16 N3 C13 C12 167.8(11) 2_876 .
C14 N3 C13 C12 -67.8(14) . .
Cu2 N3 C13 C12 47.9(12) . .
C16 N3 C14 C15 -139.5(12) 2_876 .
C13 N3 C14 C15 101.4(13) . .
Cu2 N3 C14 C15 -13.3(13) . .
Cu2 O8 C15 O7 -177.7(8) . .
Cu2 O8 C15 C14 -0.1(13) . .
Gd1 O7 C15 O8 -155.1(9) 2_776 .
Gd1 O7 C15 C14 27.3(17) 2_776 .
N3 C14 C15 O8 9.5(17) . .
N3 C14 C15 O7 -172.8(10) . .
N3 C16 C17 C18 -64.0(17) 2_876 .
C12 N4 C18 C17 -171.3(10) . .
C11 N4 C18 C17 61.6(11) . .
Cu2 N4 C18 C17 -64.7(10) . .
C16 C17 C18 N4 73.1(15) . .
Gd1 O9 C19 O10 -9.2(11) . .
Gd1 O9 C19 C20 173.1(8) . .
Gd1 O10 C19 O9 9.2(11) . .
Gd1 O10 C19 C20 -173.2(9) . .
C22 N6 C20 C19 59.4(13) . .
C21 N6 C20 C19 -65.4(12) . .
Cu3 N6 C20 C19 -177.7(8) . .
O9 C19 C20 N6 -176.3(9) . .
O10 C19 C20 N6 6.0(16) . .
C20 N6 C21 C25 -80.3(10) . 2_677
C22 N6 C21 C25 155.7(9) . 2_677
Cu3 N6 C21 C25 40.5(10) . 2_677
C20 N6 C22 C23 63.8(12) . .
C21 N6 C22 C23 -173.1(9) . .
Cu3 N6 C22 C23 -62.4(10) . .
N6 C22 C23 C24 66.5(14) . .
C25 N5 C24 C23 171.9(9) . .
C26 N5 C24 C23 -69.2(12) . .
Cu3 N5 C24 C23 57.2(11) . .
C22 C23 C24 N5 -60.9(14) . .
C26 N5 C25 C21 73.2(11) . 2_677
C24 N5 C25 C21 -165.9(9) . 2_677
Cu3 N5 C25 C21 -45.0(10) . 2_677
C25 N5 C26 C27 -92.2(11) . .
C24 N5 C26 C27 148.8(9) . .
Cu3 N5 C26 C27 21.1(10) . .
Cu3 O11 C27 O12 -171.7(9) . .
Cu3 O11 C27 C26 9.7(11) . .
N5 C26 C27 O11 -21.1(13) . .
N5 C26 C27 O12 160.2(9) . .
